data_8104036
loop_
_publ_author_name
'Cerny, R.'
'Bodak, O.'
'Yanson, T.'
'Pacheco, V.'
'Manyako, M.'

_publ_section_title
;
 Structure of iron-rich compounds in the Yb-Fe-Al system
;
_journal_name_full 'Zeitschrift fuer Kristallographie (149,1979-)'
_journal_page_first 802
_journal_page_last 810
_journal_volume 218
_journal_year 2003
_chemical_formula_sum 'Al0.772 Fe4.892 Yb0.668'
_chemical_name_systematic 'Yb0.668 Fe4.892 Al0.772'
_space_group_IT_number 194
_symmetry_space_group_name_Hall '-P 6c 2c'
_symmetry_space_group_name_H-M 'P 63/m m c'
_cell_angle_alpha 90
_cell_angle_beta 90
_cell_angle_gamma 120
_cell_formula_units_Z 2
_cell_length_a 4.9924
_cell_length_b 4.9924
_cell_length_c 4.2383
_cell_volume 91.483
_citation_journal_id_ASTM ZEKRDZ
_cod_data_source_file Cerny_ZEKRDZ_2003_1478.cif
_cod_data_source_block Al0.772Fe4.892Yb0.668
_cod_original_cell_volume 91.48315
_cod_database_code 8104036

loop_
_symmetry_equiv_pos_as_xyz
x,y,z
x-y,x,z+1/2
-y,x-y,z
-x,-y,z+1/2
-x+y,-x,z
y,-x+y,z+1/2
-y,-x,-z+1/2
x-y,-y,-z
x,x-y,-z+1/2
y,x,-z
-x+y,y,-z+1/2
-x,-x+y,-z
-x,-y,-z
-x+y,-x,-z-1/2
y,-x+y,-z
x,y,-z-1/2
x-y,x,-z
-y,x-y,-z-1/2
y,x,z-1/2
-x+y,y,z
-x,-x+y,z-1/2
-y,-x,z
x-y,-y,z-1/2
x,x-y,z

loop_
_atom_site_label
_atom_site_type_symbol
_atom_site_fract_x
_atom_site_fract_y
_atom_site_fract_z
_atom_site_occupancy
_atom_site_U_iso_or_equiv
Al1 Al 0 0 0.3081 0.028 0.0
Yb1 Yb 0 0 0 0.668 0.0
Fe4 Fe 0.2837 0.5674 0 0.181 0.0
Fe3 Fe 0.33333 0.66667 0 0.099 0.0
Fe1 Fe 0 0 0.3081 0.304 0.0
Fe2 Fe 0.5 0 0.5 1 0.0
Al2 Al 0.33333 0.66667 0 0.358 0.0
